data_2004783
loop_
_publ_author_name
'Chiffey, A. F.'
'Evans, J.'
'Levason, W.'
'Reid, G.'

_publ_section_title
;
 [Pt(PMe~3~)~2~(dppm)]Cl~2~.2H~2~O [dppm =
 Bis(diphenylphosphino)methane]
;
_journal_issue 4
_journal_name_full 'Acta Crystallographica Section C'
_journal_page_first 799
_journal_page_last 801
_journal_paper_doi 10.1107/S0108270195014570
_journal_volume 52
_journal_year 1996
_chemical_formula_moiety '[Pt(PMe~3~)~2~(dppm)]Cl~2~, 2H~2~O'
_chemical_formula_sum 'C31 H44 Cl2 O2 P4 Pt'
_chemical_formula_weight 838.58
_space_group_crystal_system monoclinic
_space_group_IT_number 9
_space_group_name_Hall 'C -2yc'
_space_group_name_H-M_alt 'C 1 c 1'
_audit_creation_method 'from TEXRAY.INF file'
_cell_angle_alpha 90
_cell_angle_beta 102.76(5)
_cell_angle_gamma 90
_cell_formula_units_Z 4
_cell_length_a 12.670(10)
_cell_length_b 15.730(10)
_cell_length_c 17.471(9)
_cell_measurement_reflns_used 25
_cell_measurement_temperature 150
_cell_measurement_theta_max 19.0
_cell_measurement_theta_min 12.7
_cell_volume 3396(4)
_computing_cell_refinement 'MSC/AFC Diffractometer Control Software'
_computing_data_collection
;MSC/AFC Diffractometer Control Software (Molecular Structure Corporation,
 1988)
;
_computing_data_reduction 'TEXSAN (Molecular Structure Corporation, 1992)'
_computing_publication_material TEXSAN
_computing_structure_refinement TEXSAN
_computing_structure_solution 'PATTY in DIRDIF92 (Beurskens et al., 1992)'
_diffrn_ambient_temperature 423.2
_diffrn_measurement_device AFC7S
_diffrn_measurement_method \w/2\q
_diffrn_radiation_monochromator graphite
_diffrn_radiation_source 'X-ray tube'
_diffrn_radiation_type MoK\a
_diffrn_radiation_wavelength 0.71073
_diffrn_reflns_av_R_equivalents '0.159 (based on F^2^)'
_diffrn_reflns_limit_h_max 15
_diffrn_reflns_limit_h_min 0
_diffrn_reflns_limit_k_max 18
_diffrn_reflns_limit_k_min 0
_diffrn_reflns_limit_l_max 20
_diffrn_reflns_limit_l_min -20
_diffrn_reflns_number 3271
_diffrn_reflns_theta_max 25.07
_diffrn_reflns_theta_min 2.50
_diffrn_standards_decay_% -0.42
_diffrn_standards_interval_count 150
_diffrn_standards_number 3
_exptl_absorpt_coefficient_mu 4.487
_exptl_absorpt_correction_T_max 1.000
_exptl_absorpt_correction_T_min 0.426
_exptl_absorpt_correction_type 'refined from \DF (Walker & Stuart, 1983)'
_exptl_absorpt_process_details 'DIFABS (Walker & Stuart, 1983)'
_exptl_crystal_colour colourless
_exptl_crystal_density_diffrn 1.640
_exptl_crystal_description prism
_exptl_crystal_F_000 1672
_exptl_crystal_size_max 0.30
_exptl_crystal_size_mid 0.30
_exptl_crystal_size_min 0.25
_refine_diff_density_max 2.66
_refine_diff_density_min -2.65
_refine_ls_abs_structure_Flack 0.028(3)
_refine_ls_extinction_method none
_refine_ls_goodness_of_fit_all 4.07
_refine_ls_goodness_of_fit_obs 4.28
_refine_ls_hydrogen_treatment 'H-atom parameters xyz calculated; U(H) = U~eq~(C)'
_refine_ls_matrix_type full
_refine_ls_number_constraints 0
_refine_ls_number_parameters 204
_refine_ls_number_reflns 2647
_refine_ls_number_restraints 0
_refine_ls_R_factor_all 0.097
_refine_ls_R_factor_obs 0.071
_refine_ls_shift/esd_max <0.001
_refine_ls_shift/esd_mean 0.0000
_refine_ls_structure_factor_coef F
_refine_ls_weighting_details 'w = 1/\s^2^(F)'
_refine_ls_weighting_scheme calc
_refine_ls_wR_factor_all 0.083
_refine_ls_wR_factor_obs 0.080
_reflns_number_observed 2647
_reflns_number_total 3117
_reflns_observed_criterion '[I>3\s(I)]'
_cod_data_source_file mu1219.cif
_cod_data_source_block afcpt
_cod_depositor_comments
;
 Updating the space group operation list after consulting the original
 publication.

 The following duplicate operations were removed:
    '   +x,   +y,   +z'
    '   +x,   -y,1/2+z'

 The following operations were added:
    x+1/2,y+1/2,z
    x+1/2,-y+1/2,z+1/2

 Antanas Vaitkus,
 2018-06-14

 Marking attached hydrogen atoms.

 Antanas Vaitkus,
 2017-08-07

The following automatic conversions were performed:

'_refine_ls_weighting_scheme' value 'w = 1/\s^2^(F)' was changed to
'calc'. New tag '_refine_ls_weighting_details' was created. The value
of the new tag was set to 'w = 1/\s^2^(F)'.

Automatic conversion script
Id: cif_fix_values 3143 2015-03-26 13:38:13Z robertas 
;
_cod_original_cell_volume 3397(4)
_cod_original_sg_symbol_H-M 'C c'
_cod_original_formula_sum 'C31 H44 Cl2 O2 P4 Pt1'
_cod_database_code 2004783

loop_
_space_group_symop_id
_space_group_symop_operation_xyz
1 x,y,z
2 x,-y,z+1/2
3 x+1/2,y+1/2,z
4 x+1/2,-y+1/2,z+1/2

loop_
_atom_site_aniso_label
_atom_site_aniso_U_11
_atom_site_aniso_U_22
_atom_site_aniso_U_33
_atom_site_aniso_U_12
_atom_site_aniso_U_13
_atom_site_aniso_U_23
Pt(1) 0.0232(2) 0.0259(2) 0.0238(2) -0.0008(3) 0.00520(10) 0.0014(3)
Cl(1) 0.041(2) 0.038(2) 0.044(2) 0.0050(10) 0.019(2) 0.006(2)
Cl(2) 0.035(2) 0.034(2) 0.049(2) 0.0020(10) 0.000(2) -0.001(2)
P(1) 0.0250(10) 0.026(2) 0.0230(10) -0.0020(10) 0.0040(10) 0.0010(10)
P(2) 0.0250(10) 0.0290(10) 0.0250(10) -0.0010(10) 0.0060(10) -0.0020(10)
P(3) 0.026(2) 0.037(2) 0.0260(10) 0.0000(10) 0.0080(10) 0.0020(10)
P(4) 0.0240(10) 0.0270(10) 0.034(2) -0.0050(10) 0.0030(10) -0.0010(10)
O(1) 0.057(7) 0.049(7) 0.063(7) 0.005(5) 0.028(6) 0.011(6)
O(2) 0.047(6) 0.049(7) 0.045(6) -0.003(5) 0.005(5) -0.011(5)

loop_
_atom_site_label
_atom_site_fract_x
_atom_site_fract_y
_atom_site_fract_z
_atom_site_U_iso_or_equiv
_atom_site_thermal_displace_type
_atom_site_attached_hydrogens
Pt(1) -0.5030 -0.30321(3) -0.4997 .02430(10) Uij 0
Cl(1) -0.2659(3) -0.2998(2) -0.5315(2) .0398(10) Uij 0
Cl(2) -0.3966(3) -0.1063(2) -0.9121(2) .0407(10) Uij 0
P(1) -0.5064(2) -0.3645(2) -0.3797(2) .0250(8) Uij 0
P(2) -0.5731(2) -0.4420(2) -0.5191(2) .0262(7) Uij 0
P(3) -0.5401(2) -0.2637(2) -0.6316(2) .0292(8) Uij 0
P(4) -0.4367(3) -0.1725(2) -0.4449(2) .0289(7) Uij 0
O(1) -0.5760(8) -0.2343(7) -0.8771(6) .054(3) Uij 2
O(2) -0.5888(8) -.0595(7) -.0562(6) .048(3) Uij 2
C(1) -0.3851(9) -0.4190(8) -0.3307(7) .029(3) Uiso 0
C(2) -0.3843(9) -0.4695(8) -0.2610(7) .026(3) Uiso 0
C(3) -0.2890(10) -0.5099(9) -0.2272(8) .040(3) Uiso 0
C(4) -0.1979(10) -0.4995(8) -0.2568(7) .032(3) Uiso 0
C(5) -0.1980(10) -0.4496(9) -0.3217(8) .038(3) Uiso 0
C(6) -0.2916(9) -0.4082(8) -0.3581(7) .031(3) Uiso 0
C(7) -0.5634(10) -0.3094(8) -0.3084(7) .032(3) Uiso 0
C(8) -0.6710(10) -0.2782(9) -0.3316(8) .042(3) Uiso 0
C(9) -0.7190(10) -0.2335(10) -0.2808(8) .045(4) Uiso 0
C(10) -0.6640(10) -0.2219(10) -0.2047(9) .046(4) Uiso 0
C(11) -0.5580(10) -0.2504(9) -0.1807(8) .041(3) Uiso 0
C(12) -0.5090(10) -0.2917(9) -0.2309(8) .040(3) Uiso 0
C(13) -0.6069(9) -0.4452(8) -0.4241(7) .027(3) Uiso 0
C(14) -0.6923(9) -0.4649(8) -0.5945(6) .024(3) Uiso 0
C(15) -0.7900(10) -0.4266(9) -0.5922(7) .034(3) Uiso 0
C(16) -0.8830(10) -0.4411(9) -0.6563(7) .036(3) Uiso 0
C(17) -0.8688(10) -0.4953(8) -0.7164(7) .031(3) Uiso 0
C(18) -0.7700(10) -0.5352(9) -0.7160(8) .040(3) Uiso 0
C(19) -0.6850(10) -0.5251(9) -0.6530(8) .040(3) Uiso 0
C(20) -0.4790(9) -0.5216(7) -0.5174(6) .025(3) Uiso 0
C(21) -0.495(2) -0.6047(7) -0.4980(10) .038(3) Uiso 0
C(22) -0.4210(10) -0.6681(9) -0.4907(8) .038(3) Uiso 0
C(23) -0.3250(10) -0.6535(10) -0.5162(8) .044(4) Uiso 0
C(24) -0.3040(10) -0.5747(10) -0.5412(8) .044(3) Uiso 0
C(25) -0.3780(10) -0.5081(9) -0.5429(7) .036(3) Uiso 0
C(26) -0.4720(10) -0.1750(10) -0.6691(9) .052(4) Uiso 0
C(27) -0.6770(10) -0.2371(10) -0.6683(8) .043(3) Uiso 0
C(28) -0.5160(10) -0.3515(9) -0.6948(8) .041(3) Uiso 0
C(29) -0.3330(10) -0.1859(9) -0.3564(8) .036(3) Uiso 0
C(30) -0.5390(10) -0.1093(10) -0.4148(9) .049(4) Uiso 0
C(31) -0.3700(10) -.0971(9) -0.4993(8) .044(3) Uiso 0
H(1) -0.4577 -0.4770 -0.2448 .0262 Uiso 0
H(2) -0.2982 -0.5470 -0.1831 .0425 Uiso 0
H(3) -0.1407 -0.5309 -0.2312 .0417 Uiso 0
H(4) -0.1426 -0.4447 -0.3410 .0420 Uiso 0
H(5) -0.3021 -0.3746 -0.4027 .0321 Uiso 0
H(6) -0.7176 -0.2909 -0.3846 .0500 Uiso 0
H(7) -0.8013 -0.2187 -0.2967 .0595 Uiso 0
H(8) -0.7060 -0.1938 -0.1675 .0522 Uiso 0
H(9) -0.5269 -0.2412 -0.1264 .0413 Uiso 0
H(10) -0.4432 -0.3134 -0.2143 .0453 Uiso 0
H(11) -0.6885 -0.4301 -0.4245 .0331 Uiso 0
H(12) -0.6029 -0.5009 -0.3986 .0331 Uiso 0
H(13) -0.8050 -0.3885 -0.5534 .0331 Uiso 0
H(14) -0.9544 -0.4132 -0.6570 .0385 Uiso 0
H(15) -0.9390 -0.5068 -0.7585 .0353 Uiso 0
H(16) -0.7742 -0.5756 -0.7563 .0488 Uiso 0
H(17) -0.6248 -0.5509 -0.6527 .0465 Uiso 0
H(18) -0.5712 -0.6162 -0.4798 .0484 Uiso 0
H(19) -0.4459 -0.7262 -0.4781 .0399 Uiso 0
H(20) -0.2837 -0.6997 -0.5176 .0494 Uiso 0
H(21) -0.2470 -0.5632 -0.5589 .0484 Uiso 0
H(22) -0.3723 -0.4531 -0.5606 .0451 Uiso 0
H(23) -0.4032 -0.1813 -0.6545 .0652 Uiso 0
H(24) -0.4997 -0.1224 -0.6496 .0652 Uiso 0
H(25) -0.5005 -0.1735 -0.7257 .0652 Uiso 0
H(26) -0.7016 -0.1848 -0.6466 .0460 Uiso 0
H(27) -0.7031 -0.2367 -0.7224 .0460 Uiso 0
H(28) -0.7299 -0.2809 -0.6496 .0460 Uiso 0
H(29) -0.5414 -0.3357 -0.7478 .0460 Uiso 0
H(30) -0.5721 -0.3990 -0.6882 .0460 Uiso 0
H(31) -0.4525 -0.3715 -0.6798 .0460 Uiso 0
H(32) -0.2822 -0.2184 -0.3632 .0484 Uiso 0
H(33) -0.3717 -0.2138 -0.3154 .0484 Uiso 0
H(34) -0.3147 -0.1314 -0.3336 .0484 Uiso 0
H(35) -0.5770 -0.1385 -0.3775 .0699 Uiso 0
H(36) -0.5203 -0.0559 -0.3957 .0699 Uiso 0
H(37) -0.6068 -0.0990 -0.4609 .0699 Uiso 0
H(38) -0.3600 -0.0449 -0.4791 .0779 Uiso 0
H(39) -0.4246 -0.0869 -0.5555 .0779 Uiso 0
H(40) -0.3121 -0.1224 -0.5146 .0779 Uiso 0

loop_
_atom_type_symbol
_atom_type_scat_dispersion_real
_atom_type_scat_dispersion_imag
_atom_type_scat_source
C 0.003 0.002 'International Tables'
H 0.000 0.000 'International Tables'
Cl 0.148 0.159 'International Tables'
P 0.102 0.094 'International Tables'
Pt -1.703 8.390 'International Tables'
O 0.011 0.006 'International Tables'

loop_
_geom_angle_atom_site_label_1
_geom_angle_atom_site_label_2
_geom_angle_atom_site_label_3
_geom_angle
_geom_angle_publ_flag
P(1) Pt(1) P(2) 70.3(2) yes
P(1) Pt(1) P(3) 164.9(2) yes
P(1) Pt(1) P(4) 94.1(2) yes
P(2) Pt(1) P(3) 96.8(2) yes
P(2) Pt(1) P(4) 164.2(2) yes
P(3) Pt(1) P(4) 98.4(3) yes
Pt(1) P(1) C(1) 116.3(9) yes
Pt(1) P(1) C(7) 121.2(9) yes
Pt(1) P(1) C(13) 93.2(8) yes
C(1) P(1) C(7) 109.0(10) yes
C(1) P(1) C(13) 107.0(10) yes
C(7) P(1) C(13) 106.0(10) yes
Pt(1) P(2) C(13) 93.1(8) yes
Pt(1) P(2) C(14) 121.2(8) yes
Pt(1) P(2) C(20) 115.7(8) yes
C(13) P(2) C(14) 109.0(10) yes
C(13) P(2) C(20) 105.0(10) yes
C(14) P(2) C(20) 109.0(10) yes
Pt(1) P(3) C(26) 123.0(10) yes
Pt(1) P(3) C(27) 112.9(10) yes
Pt(1) P(3) C(28) 111.7(9) yes
C(26) P(3) C(27) 101.0(10) yes
C(26) P(3) C(28) 101.0(10) yes
C(27) P(3) C(28) 103.0(10) yes
Pt(1) P(4) C(29) 112.0(10) yes
Pt(1) P(4) C(30) 112.0(10) yes
Pt(1) P(4) C(31) 121.2(10) yes
C(29) P(4) C(30) 104.0(10) yes
C(29) P(4) C(31) 100.0(10) yes
C(30) P(4) C(31) 103.0(10) yes
P(1) C(1) C(2) 120.0(10) no
P(1) C(1) C(6) 118.0(10) no
C(2) C(1) C(6) 120(2) no
C(1) C(2) C(3) 117(2) no
C(2) C(3) C(4) 120(2) no
C(3) C(4) C(5) 121(2) no
C(4) C(5) C(6) 119(2) no
C(1) C(6) C(5) 119(2) no
P(1) C(7) C(8) 118.0(10) no
P(1) C(7) C(12) 125(2) no
C(8) C(7) C(12) 116(2) no
C(7) C(8) C(9) 121(2) no
C(8) C(9) C(10) 119(2) no
C(9) C(10) C(11) 119(2) no
C(10) C(11) C(12) 120(2) no
C(7) C(12) C(11) 121(2) no
P(1) C(13) P(2) 94.0(10) yes
P(2) C(14) C(15) 119.0(10) no
P(2) C(14) C(19) 118.0(10) no
C(15) C(14) C(19) 121(2) no
C(14) C(15) C(16) 119(2) no
C(15) C(16) C(17) 117(2) no
C(16) C(17) C(18) 122(2) no
C(17) C(18) C(19) 119(2) no
C(14) C(19) C(18) 119(2) no
P(2) C(20) C(21) 123(2) no
P(2) C(20) C(25) 122.0(10) no
C(21) C(20) C(25) 113(2) no
C(20) C(21) C(22) 125(3) no
C(21) C(22) C(23) 118(3) no
C(22) C(23) C(24) 119(2) no
C(23) C(24) C(25) 120(2) no
C(20) C(25) C(24) 120(2) no

loop_
_geom_bond_atom_site_label_1
_geom_bond_atom_site_label_2
_geom_bond_distance
_geom_bond_publ_flag
Pt(1) P(1) 2.317(6) yes
Pt(1) P(2) 2.352(7) yes
Pt(1) P(3) 2.331(7) yes
Pt(1) P(4) 2.345(7) yes
P(1) C(1) 1.80(2) yes
P(1) C(7) 1.79(3) yes
P(1) C(13) 1.84(2) yes
P(2) C(13) 1.80(3) yes
P(2) C(14) 1.81(2) yes
P(2) C(20) 1.73(2) yes
P(3) C(26) 1.84(3) yes
P(3) C(27) 1.77(3) yes
P(3) C(28) 1.83(3) yes
P(4) C(29) 1.80(3) yes
P(4) C(30) 1.80(3) yes
P(4) C(31) 1.84(3) yes
C(1) C(2) 1.45(3) no
C(1) C(6) 1.38(3) no
C(2) C(3) 1.38(3) no
C(3) C(4) 1.37(4) no
C(4) C(5) 1.38(4) no
C(5) C(6) 1.38(3) no
C(7) C(8) 1.42(4) no
C(7) C(12) 1.41(4) no
C(8) C(9) 1.38(4) no
C(9) C(10) 1.37(4) no
C(10) C(11) 1.39(4) no
C(11) C(12) 1.35(4) no
C(14) C(15) 1.39(3) no
C(14) C(19) 1.41(4) no
C(15) C(16) 1.45(3) no
C(16) C(17) 1.39(4) no
C(17) C(18) 1.40(4) no
C(18) C(19) 1.37(4) no
C(20) C(21) 1.38(3) no
C(20) C(25) 1.46(3) no
C(21) C(22) 1.36(5) no
C(22) C(23) 1.40(4) no
C(23) C(24) 1.36(4) no
C(24) C(25) 1.40(4) no
